data_2200920
loop_
_publ_author_name
'Low, John Nicolson'
'Cobo, Justo'
'Nogueras, Manuel'
'S\'anchez, Adolfo'
'Abonia, Rodrigo'
'Albornoz, Andrea'

_publ_section_title
;
 1-(2-Methyl-2,3-dihydroindol-1-ylmethyl)-1<i>H</i>-benzotriazole
;
_journal_issue 1
_journal_name_full 'Acta Crystallographica Section E'
_journal_page_first o55
_journal_page_last o56
_journal_paper_doi 10.1107/S1600536801020682
_journal_volume 58
_journal_year 2002
_chemical_formula_iupac 'C16 H16 N4'
_chemical_formula_moiety 'C16 H16 N4'
_chemical_formula_sum 'C16 H16 N4'
_chemical_formula_weight 264.33
_chemical_melting_point 343
_chemical_name_systematic
;
1-(2-Methyl-2,3-dihydro-indol-1-ylmethyl)-1H-benzotriazole
;
_space_group_IT_number 4
_symmetry_cell_setting monoclinic
_symmetry_space_group_name_Hall 'P 2yb'
_symmetry_space_group_name_H-M 'P 1 21 1'
_atom_sites_solution_hydrogens geom
_atom_sites_solution_primary direct
_atom_sites_solution_secondary difmap
_cell_angle_alpha 90.00
_cell_angle_beta 104.689(3)
_cell_angle_gamma 90.00
_cell_formula_units_Z 4
_cell_length_a 7.5660(3)
_cell_length_b 17.7842(8)
_cell_length_c 10.2284(4)
_cell_measurement_reflns_used 3086
_cell_measurement_temperature 120.0(10)
_cell_measurement_theta_max 27.45
_cell_measurement_theta_min 3.01
_cell_volume 1331.30(10)
_computing_cell_refinement 'DENZO-SMN (Otwinowski & Minor, 1997)'
_computing_data_collection 'KappaCCD Server Software (Nonius, 1997)'
_computing_data_reduction DENZO-SMN
_computing_molecular_graphics 'ORTEPII (Johnson, 1976) and  PLATON (Spek, 2001)'
_computing_publication_material 'SHELXL97 and WordPerfect macro PRPKAPPA (Ferguson, 1999)'
_computing_structure_refinement 'SHELXL97 (Sheldrick, 1997)'
_computing_structure_solution 'SHELXS97 (Sheldrick, 1997)'
_diffrn_ambient_temperature 120.0(10)
_diffrn_measured_fraction_theta_full .983
_diffrn_measured_fraction_theta_max .983
_diffrn_measurement_device_type Kappa-CCD
_diffrn_measurement_method '\f scans, and \w scans with \k offsets'
_diffrn_radiation_monochromator graphite
_diffrn_radiation_source 'fine-focus sealed X-ray tube'
_diffrn_radiation_type 'Mo K\a'
_diffrn_radiation_wavelength .71073
_diffrn_reflns_av_R_equivalents .074
_diffrn_reflns_av_sigmaI/netI .1012
_diffrn_reflns_limit_h_max 9
_diffrn_reflns_limit_h_min -9
_diffrn_reflns_limit_k_max 23
_diffrn_reflns_limit_k_min -20
_diffrn_reflns_limit_l_max 13
_diffrn_reflns_limit_l_min -11
_diffrn_reflns_number 10746
_diffrn_reflns_theta_full 27.45
_diffrn_reflns_theta_max 27.45
_diffrn_reflns_theta_min 3.01
_diffrn_standards_decay_% negligible
_exptl_absorpt_coefficient_mu .082
_exptl_absorpt_correction_T_max .9975
_exptl_absorpt_correction_T_min .9878
_exptl_absorpt_correction_type multi-scan
_exptl_absorpt_process_details '(DENZO-SMN; Otwinowski & Minor, 1997)'
_exptl_crystal_colour colourless
_exptl_crystal_density_diffrn 1.319
_exptl_crystal_density_method 'not measured'
_exptl_crystal_description block
_exptl_crystal_F_000 560
_exptl_crystal_size_max .15
_exptl_crystal_size_mid .10
_exptl_crystal_size_min .03
_refine_diff_density_max .324
_refine_diff_density_min -.373
_refine_ls_extinction_method none
_refine_ls_goodness_of_fit_ref .979
_refine_ls_hydrogen_treatment constr
_refine_ls_matrix_type full
_refine_ls_number_parameters 363
_refine_ls_number_reflns 3086
_refine_ls_number_restraints 1
_refine_ls_restrained_S_all .979
_refine_ls_R_factor_all .1015
_refine_ls_R_factor_gt .0598
_refine_ls_shift/su_max <0.001
_refine_ls_shift/su_mean .000
_refine_ls_structure_factor_coef Fsqd
_refine_ls_weighting_details 'w = 1/[\s^2^(Fo^2^)+(0.0773P)^2^] where P = (Fo^2^+2Fc^2^)/3'
_refine_ls_weighting_scheme calc
_refine_ls_wR_factor_gt .1279
_refine_ls_wR_factor_ref .1455
_reflns_number_gt 2083
_reflns_number_total 3086
_reflns_threshold_expression I>2\s(I)
_cod_data_source_file na6115.cif
_cod_data_source_block I
_cod_depositor_comments
;
The following automatic conversions were performed:

'_chemical_melting_point' value '343K' was changed to '343' - the
value should be numeric and without a unit designator.

Automatic conversion script
Id: cif_fix_values 1646 2011-03-28 12:23:43Z adriana 

The following automatic conversions were performed:

'_chemical_melting_point' value '343K' was changed to '343' - the
value should be numeric and without a unit
designator.

'_exptl_absorpt_correction_type' value 'Multi-scan'
changed to 'multi-scan' according to
/home/saulius/struct/CIF-dictionaries/cif_core.dic dictionary named
'cif_core.dic' version 2.4.1 from 2010-06-29.

Automatic conversion script
Id: cif_fix_values 1715 2011-07-08 13:25:40Z adriana 
;
_cod_original_sg_symbol_H-M 'P 21'
_cod_database_code 2200920
_cod_database_fobs_code 2200920

loop_
_symmetry_equiv_pos_as_xyz
'x, y, z'
'-x, y+1/2, -z'

loop_
_atom_site_label
_atom_site_fract_x
_atom_site_fract_y
_atom_site_fract_z
_atom_site_U_iso_or_equiv
_atom_site_adp_type
_atom_site_calc_flag
_atom_site_refinement_flags
_atom_site_occupancy
_atom_site_disorder_assembly
_atom_site_disorder_group
_atom_site_type_symbol
N1 .8200(5) .40980(19) .0108(3) .0241(8) Uani d . 1 . . N
N2 .7833(5) .4746(2) .0732(3) .0296(8) Uani d . 1 . . N
N3 .6998(5) .5216(2) -.0177(4) .0304(9) Uani d . 1 . . N
C3A .6820(6) .4893(2) -.1430(4) .0266(10) Uani d . 1 . . C
C4 .6019(6) .5174(3) -.2746(4) .0312(10) Uani d . 1 . . C
C5 .6103(6) .4736(3) -.3808(4) .0302(10) Uani d . 1 . . C
C6 .6900(6) .4007(3) -.3617(4) .0315(10) Uani d . 1 . . C
C7 .7655(5) .3720(3) -.2356(4) .0264(9) Uani d . 1 . . C
C7A .7580(5) .4175(2) -.1262(4) .0246(9) Uani d . 1 . . C
C11 .9185(5) .3476(2) .0945(4) .0237(9) Uani d . 1 . . C
N11 .8098(5) .28369(19) .1098(3) .0231(8) Uani d . 1 . . N
C12 .7561(6) .2268(2) -.0007(4) .0249(10) Uani d . 1 . . C
C121 .9153(6) .1854(3) -.0286(5) .0315(11) Uani d . 1 . . C
C13 .6222(6) .1763(2) .0528(4) .0268(10) Uani d . 1 . . C
C13A .5441(6) .2303(2) .1367(4) .0239(9) Uani d . 1 . . C
C14 .3894(6) .2250(2) .1846(4) .0258(9) Uani d . 1 . . C
C15 .3530(6) .2829(2) .2661(4) .0261(10) Uani d . 1 . . C
C16 .4702(5) .3442(2) .2985(4) .0244(9) Uani d . 1 . . C
C17 .6269(5) .3496(3) .2504(4) .0226(9) Uani d . 1 . . C
C17A .6615(5) .2919(2) .1692(4) .0217(9) Uani d . 1 . . C
N21 .9170(4) -.04286(19) .4760(3) .0226(8) Uani d . 1 . . N
N22 .8702(5) -.10494(19) .5390(3) .0283(9) Uani d . 1 . . N
N23 .7856(5) -.1531(2) .4460(3) .0296(8) Uani d . 1 . . N
C23A .7793(6) -.1225(2) .3213(4) .0260(10) Uani d . 1 . . C
C24 .7049(6) -.1514(3) .1918(4) .0306(10) Uani d . 1 . . C
C25 .7165(6) -.1081(3) .0831(4) .0315(11) Uani d . 1 . . C
C26 .8042(6) -.0367(3) .1032(4) .0285(10) Uani d . 1 . . C
C27 .8779(6) -.0076(2) .2283(4) .0259(9) Uani d . 1 . . C
C27A .8624(5) -.0515(2) .3382(4) .0219(9) Uani d . 1 . . C
C21 1.0189(5) .0179(2) .5600(4) .0233(9) Uani d . 1 . . C
N31 .9171(5) .08521(19) .5664(3) .0230(8) Uani d . 1 . . N
C32 .8749(6) .1392(3) .4541(4) .0303(10) Uani d . 1 . . C
C321 1.0373(6) .1710(3) .4146(5) .0320(11) Uani d . 1 . . C
C33 .7579(6) .1978(2) .5043(4) .0277(10) Uani d . 1 . . C
C33A .6648(6) .1512(2) .5903(4) .0243(9) Uani d . 1 . . C
C34 .5104(6) .1634(3) .6343(4) .0309(10) Uani d . 1 . . C
C35 .4578(6) .1099(3) .7158(4) .0323(11) Uani d . 1 . . C
C36 .5607(6) .0457(3) .7542(4) .0295(11) Uani d . 1 . . C
C37 .7183(6) .0318(2) .7101(4) .0263(10) Uani d . 1 . . C
C37A .7666(6) .0847(2) .6258(4) .0237(10) Uani d . 1 . . C
H4 .5446 .5654 -.2876 .037 Uiso calc R 1 . . H
H5 .5618 .4918 -.4700 .036 Uiso calc R 1 . . H
H6 .6910 .3711 -.4387 .038 Uiso calc R 1 . . H
H7 .8201 .3236 -.2233 .032 Uiso calc R 1 . . H
H11A 1.0175 .3304 .0543 .028 Uiso calc R 1 . . H
H11B .9768 .3677 .1855 .028 Uiso calc R 1 . . H
H12 .6873 .2525 -.0853 .030 Uiso calc R 1 . . H
H12A .9966 .2211 -.0573 .047 Uiso calc R 1 . . H
H12B .8709 .1484 -.1004 .047 Uiso calc R 1 . . H
H12C .9825 .1595 .0536 .047 Uiso calc R 1 . . H
H13A .5254 .1555 -.0225 .032 Uiso calc R 1 . . H
H13B .6875 .1344 .1084 .032 Uiso calc R 1 . . H
H14 .3098 .1830 .1626 .031 Uiso calc R 1 . . H
H15 .2471 .2804 .2999 .031 Uiso calc R 1 . . H
H16 .4433 .3831 .3542 .029 Uiso calc R 1 . . H
H17 .7071 .3915 .2725 .027 Uiso calc R 1 . . H
H24 .6482 -.1994 .1794 .037 Uiso calc R 1 . . H
H25 .6657 -.1260 -.0060 .038 Uiso calc R 1 . . H
H26 .8116 -.0082 .0262 .034 Uiso calc R 1 . . H
H27 .9368 .0400 .2402 .031 Uiso calc R 1 . . H
H21A 1.0667 -.0014 .6530 .028 Uiso calc R 1 . . H
H21B 1.1253 .0311 .5248 .028 Uiso calc R 1 . . H
H32 .7957 .1134 .3734 .036 Uiso calc R 1 . . H
H32A 1.1096 .2015 .4889 .048 Uiso calc R 1 . . H
H32B .9959 .2025 .3340 .048 Uiso calc R 1 . . H
H32C 1.1127 .1298 .3949 .048 Uiso calc R 1 . . H
H33A .8349 .2375 .5583 .033 Uiso calc R 1 . . H
H33B .6678 .2214 .4280 .033 Uiso calc R 1 . . H
H34 .4404 .2079 .6093 .037 Uiso calc R 1 . . H
H35 .3499 .1176 .7455 .039 Uiso calc R 1 . . H
H36 .5238 .0102 .8116 .035 Uiso calc R 1 . . H
H37 .7895 -.0122 .7369 .032 Uiso calc R 1 . . H

loop_
_atom_site_aniso_label
_atom_site_aniso_U_11
_atom_site_aniso_U_22
_atom_site_aniso_U_33
_atom_site_aniso_U_12
_atom_site_aniso_U_13
_atom_site_aniso_U_23
N1 .0293(19) .0195(19) .0244(17) -.0006(16) .0086(15) .0003(15)
N2 .037(2) .018(2) .0342(19) -.0003(17) .0117(17) -.0030(16)
N3 .034(2) .0215(19) .0358(19) .0033(17) .0098(17) .0030(17)
C3A .028(2) .021(2) .032(2) -.004(2) .0093(19) -.0007(19)
C4 .027(2) .027(2) .038(2) .000(2) .006(2) .007(2)
C5 .025(2) .035(3) .029(2) -.001(2) .0044(18) .007(2)
C6 .033(3) .032(3) .030(2) .000(2) .0078(19) -.001(2)
C7 .027(2) .022(2) .030(2) .0006(19) .0089(18) -.0002(19)
C7A .025(2) .019(2) .030(2) -.0011(18) .0086(18) .0027(19)
C11 .025(2) .019(2) .026(2) -.0013(19) .0051(17) .0003(18)
N11 .031(2) .0168(18) .0226(17) -.0044(16) .0081(15) .0001(14)
C12 .032(2) .018(2) .024(2) -.0028(19) .0071(19) -.0012(17)
C121 .026(3) .027(3) .041(3) .003(2) .008(2) -.007(2)
C13 .032(3) .018(2) .031(2) -.0037(19) .0073(19) -.0052(17)
C13A .024(2) .018(2) .027(2) -.0014(18) .0017(17) -.0013(18)
C14 .026(2) .019(2) .031(2) -.0062(19) .0049(18) .0051(18)
C15 .022(2) .026(2) .031(2) .0000(19) .0068(18) .0074(19)
C16 .028(2) .020(2) .026(2) .008(2) .0076(17) .0047(17)
C17 .025(2) .017(2) .023(2) -.0019(19) .0017(17) .0022(17)
C17A .021(2) .020(2) .0211(19) .0019(19) .0000(16) .0049(17)
N21 .0282(19) .0139(18) .0260(17) .0031(15) .0077(15) .0008(14)
N22 .039(2) .0160(19) .0315(19) .0008(17) .0119(17) .0037(16)
N23 .036(2) .0187(18) .036(2) -.0008(18) .0125(16) -.0008(17)
C23A .025(2) .021(2) .034(2) -.0003(19) .0113(18) -.0035(19)
C24 .027(2) .024(2) .043(3) -.003(2) .0117(19) -.010(2)
C25 .029(3) .034(3) .030(2) .005(2) .0047(19) -.006(2)
C26 .027(2) .032(3) .026(2) .002(2) .0066(18) .000(2)
C27 .027(2) .018(2) .033(2) .0042(19) .0080(19) .0001(18)
C27A .024(2) .017(2) .026(2) .0017(18) .0095(18) -.0027(17)
C21 .022(2) .020(2) .027(2) .0009(19) .0063(18) -.0019(18)
N31 .027(2) .0151(18) .0285(18) .0031(15) .0107(16) .0019(14)
C32 .035(3) .022(2) .032(2) .005(2) .005(2) .0054(19)
C321 .032(3) .024(2) .040(2) -.004(2) .008(2) .0054(19)
C33 .033(3) .017(2) .032(2) .0057(19) .0062(19) .0029(18)
C33A .022(2) .025(2) .0216(19) .0027(19) -.0015(17) -.0040(18)
C34 .033(3) .026(2) .029(2) .008(2) -.001(2) -.0040(19)
C35 .030(3) .040(3) .027(2) -.003(2) .009(2) -.012(2)
C36 .034(3) .027(3) .030(2) -.006(2) .011(2) -.008(2)
C37 .039(3) .014(2) .025(2) -.0002(19) .0071(19) -.0031(17)
C37A .031(2) .021(2) .0180(19) -.0012(19) .0036(18) -.0018(18)

loop_
_atom_type_symbol
_atom_type_description
_atom_type_scat_dispersion_real
_atom_type_scat_dispersion_imag
_atom_type_scat_source
C C .0033 .0016 'International Tables Vol C Tables 4.2.6.8 and 6.1.1.4'
H H .0000 .0000 'International Tables Vol C Tables 4.2.6.8 and 6.1.1.4'
N N .0061 .0033 'International Tables Vol C Tables 4.2.6.8 and 6.1.1.4'

loop_
_geom_angle_atom_site_label_1
_geom_angle_atom_site_label_2
_geom_angle_atom_site_label_3
_geom_angle
C7A N1 N2 109.5(3)
C7A N1 C11 131.3(3)
N2 N1 C11 119.2(3)
N3 N2 N1 109.1(3)
N2 N3 C3A 108.3(3)
N3 C3A C7A 109.1(4)
N3 C3A C4 130.7(4)
C7A C3A C4 120.2(4)
C5 C4 C3A 117.6(4)
C5 C4 H4 121.2
C3A C4 H4 121.2
C4 C5 C6 121.4(4)
C4 C5 H5 119.3
C6 C5 H5 119.3
C7 C6 C5 122.0(4)
C7 C6 H6 119.0
C5 C6 H6 119.0
C6 C7 C7A 116.6(4)
C6 C7 H7 121.7
C7A C7 H7 121.7
N1 C7A C7 133.7(4)
N1 C7A C3A 104.0(4)
C7 C7A C3A 122.2(4)
N11 C11 N1 115.9(3)
N11 C11 H11A 108.3
N1 C11 H11A 108.3
N11 C11 H11B 108.3
N1 C11 H11B 108.3
H11A C11 H11B 107.4
C17A N11 C11 120.3(3)
C17A N11 C12 107.6(3)
C11 N11 C12 120.5(3)
N11 C12 C121 113.5(3)
N11 C12 C13 101.6(3)
C121 C12 C13 114.2(4)
N11 C12 H12 109.1
C121 C12 H12 109.1
C13 C12 H12 109.1
C12 C121 H12A 109.5
C12 C121 H12B 109.5
H12A C121 H12B 109.5
C12 C121 H12C 109.5
H12A C121 H12C 109.5
H12B C121 H12C 109.5
C13A C13 C12 102.5(3)
C13A C13 H13A 111.3
C12 C13 H13A 111.3
C13A C13 H13B 111.3
C12 C13 H13B 111.3
H13A C13 H13B 109.2
C14 C13A C17A 120.9(4)
C14 C13A C13 130.5(4)
C17A C13A C13 108.6(4)
C13A C14 C15 118.4(4)
C13A C14 H14 120.8
C15 C14 H14 120.8
C16 C15 C14 120.6(4)
C16 C15 H15 119.7
C14 C15 H15 119.7
C15 C16 C17 121.1(4)
C15 C16 H16 119.4
C17 C16 H16 119.4
C17A C17 C16 117.7(4)
C17A C17 H17 121.1
C16 C17 H17 121.1
C17 C17A C13A 121.2(4)
C17 C17A N11 128.7(4)
C13A C17A N11 110.1(4)
N22 N21 C27A 110.2(3)
N22 N21 C21 118.5(3)
C27A N21 C21 131.2(3)
N23 N22 N21 108.7(3)
N22 N23 C23A 107.9(3)
N23 C23A C24 130.0(4)
N23 C23A C27A 109.4(4)
C24 C23A C27A 120.5(4)
C25 C24 C23A 117.9(4)
C25 C24 H24 121.0
C23A C24 H24 121.0
C24 C25 C26 120.4(4)
C24 C25 H25 119.8
C26 C25 H25 119.8
C27 C26 C25 122.7(4)
C27 C26 H26 118.7
C25 C26 H26 118.7
C26 C27 C27A 116.4(4)
C26 C27 H27 121.8
C27A C27 H27 121.8
N21 C27A C27 134.3(4)
N21 C27A C23A 103.7(3)
C27 C27A C23A 122.0(4)
N31 C21 N21 115.6(3)
N31 C21 H21A 108.4
N21 C21 H21A 108.4
N31 C21 H21B 108.4
N21 C21 H21B 108.4
H21A C21 H21B 107.4
C37A N31 C21 120.8(3)
C37A N31 C32 107.4(3)
C21 N31 C32 121.5(3)
N31 C32 C321 115.3(4)
N31 C32 C33 102.2(3)
C321 C32 C33 114.5(4)
N31 C32 H32 108.1
C321 C32 H32 108.1
C33 C32 H32 108.1
C32 C321 H32A 109.5
C32 C321 H32B 109.5
H32A C321 H32B 109.5
C32 C321 H32C 109.5
H32A C321 H32C 109.5
H32B C321 H32C 109.5
C33A C33 C32 102.5(3)
C33A C33 H33A 111.3
C32 C33 H33A 111.3
C33A C33 H33B 111.3
C32 C33 H33B 111.3
H33A C33 H33B 109.2
C34 C33A C37A 120.2(4)
C34 C33A C33 131.9(4)
C37A C33A C33 107.9(3)
C33A C34 C35 119.1(4)
C33A C34 H34 120.4
C35 C34 H34 120.4
C36 C35 C34 120.7(4)
C36 C35 H35 119.6
C34 C35 H35 119.6
C35 C36 C37 121.2(4)
C35 C36 H36 119.4
C37 C36 H36 119.4
C37A C37 C36 117.5(4)
C37A C37 H37 121.3
C36 C37 H37 121.3
C37 C37A C33A 121.2(4)
C37 C37A N31 129.5(4)
C33A C37A N31 109.2(3)

loop_
_geom_bond_atom_site_label_1
_geom_bond_atom_site_label_2
_geom_bond_site_symmetry_2
_geom_bond_distance
_geom_bond_publ_flag
N1 C7A . 1.367(5) ?
N1 N2 . 1.380(5) ?
N1 C11 . 1.479(5) ?
N2 N3 . 1.290(5) ?
N3 C3A . 1.380(5) ?
C3A C7A . 1.393(6) ?
C3A C4 . 1.420(6) ?
C4 C5 . 1.352(6) ?
C4 H4 . .9500 ?
C5 C6 . 1.421(6) ?
C5 H5 . .9500 ?
C6 C7 . 1.370(6) ?
C6 H6 . .9500 ?
C7 C7A . 1.393(6) ?
C7 H7 . .9500 ?
C11 N11 . 1.435(5) ?
C11 H11A . .9900 ?
C11 H11B . .9900 ?
N11 C17A . 1.413(5) ?
N11 C12 . 1.494(5) ?
C12 C121 . 1.500(6) ?
C12 C13 . 1.553(6) ?
C12 H12 . 1.0000 ?
C121 H12A . .9800 ?
C121 H12B . .9800 ?
C121 H12C . .9800 ?
C13 C13A . 1.505(6) ?
C13 H13A . .9900 ?
C13 H13B . .9900 ?
C13A C14 . 1.382(6) ?
C13A C17A . 1.396(6) ?
C14 C15 . 1.395(6) ?
C14 H14 . .9500 ?
C15 C16 . 1.392(6) ?
C15 H15 . .9500 ?
C16 C17 . 1.398(5) ?
C16 H16 . .9500 ?
C17 C17A . 1.387(6) ?
C17 H17 . .9500 ?
N21 N22 . 1.369(5) ?
N21 C27A . 1.373(5) ?
N21 C21 . 1.471(5) ?
N22 N23 . 1.318(5) ?
N23 C23A . 1.376(5) ?
C23A C24 . 1.400(6) ?
C23A C27A . 1.400(6) ?
C24 C25 . 1.372(6) ?
C24 H24 . .9500 ?
C25 C26 . 1.424(7) ?
C25 H25 . .9500 ?
C26 C27 . 1.361(6) ?
C26 H26 . .9500 ?
C27 C27A . 1.399(6) ?
C27 H27 . .9500 ?
C21 N31 . 1.434(5) ?
C21 H21A . .9900 ?
C21 H21B . .9900 ?
N31 C37A . 1.420(5) ?
N31 C32 . 1.469(5) ?
C32 C321 . 1.499(6) ?
C32 C33 . 1.537(6) ?
C32 H32 . 1.0000 ?
C321 H32A . .9800 ?
C321 H32B . .9800 ?
C321 H32C . .9800 ?
C33 C33A . 1.506(6) ?
C33 H33A . .9900 ?
C33 H33B . .9900 ?
C33A C34 . 1.372(6) ?
C33A C37A . 1.408(6) ?
C34 C35 . 1.388(6) ?
C34 H34 . .9500 ?
C35 C36 . 1.383(7) ?
C35 H35 . .9500 ?
C36 C37 . 1.400(6) ?
C36 H36 . .9500 ?
C37 C37A . 1.386(6) ?
C37 H37 . .9500 ?

loop_
_geom_torsion_atom_site_label_1
_geom_torsion_atom_site_label_2
_geom_torsion_atom_site_label_3
_geom_torsion_atom_site_label_4
_geom_torsion
C7A N1 N2 N3 .8(4)
C11 N1 N2 N3 179.0(3)
N1 N2 N3 C3A -1.0(4)
N2 N3 C3A C7A .8(4)
N2 N3 C3A C4 -179.7(4)
N3 C3A C4 C5 177.6(4)
C7A C3A C4 C5 -2.9(6)
C3A C4 C5 C6 2.3(6)
C4 C5 C6 C7 -1.4(7)
C5 C6 C7 C7A .9(6)
N2 N1 C7A C7 176.9(4)
C11 N1 C7A C7 -1.0(8)
N2 N1 C7A C3A -.3(4)
C11 N1 C7A C3A -178.2(4)
C6 C7 C7A N1 -178.3(4)
C6 C7 C7A C3A -1.5(6)
N3 C3A C7A N1 -.3(4)
C4 C3A C7A N1 -179.8(4)
N3 C3A C7A C7 -177.9(4)
C4 C3A C7A C7 2.6(6)
C7A N1 C11 N11 -76.8(5)
N2 N1 C11 N11 105.6(4)
N1 C11 N11 C17A -60.1(5)
N1 C11 N11 C12 78.5(5)
C17A N11 C12 C121 -152.6(3)
C11 N11 C12 C121 64.2(5)
C17A N11 C12 C13 -29.5(4)
C11 N11 C12 C13 -172.7(3)
N11 C12 C13 C13A 29.0(4)
C121 C12 C13 C13A 151.6(4)
C12 C13 C13A C14 162.9(4)
C12 C13 C13A C17A -19.7(5)
C17A C13A C14 C15 .1(6)
C13 C13A C14 C15 177.3(4)
C13A C14 C15 C16 -.2(6)
C14 C15 C16 C17 .1(6)
C15 C16 C17 C17A .1(6)
C16 C17 C17A C13A -.1(6)
C16 C17 C17A N11 -179.3(4)
C14 C13A C17A C17 .0(6)
C13 C13A C17A C17 -177.7(3)
C14 C13A C17A N11 179.3(3)
C13 C13A C17A N11 1.6(5)
C11 N11 C17A C17 -19.0(6)
C12 N11 C17A C17 -162.3(4)
C11 N11 C17A C13A 161.8(4)
C12 N11 C17A C13A 18.4(4)
C27A N21 N22 N23 -.6(4)
C21 N21 N22 N23 -178.0(3)
N21 N22 N23 C23A .8(4)
N22 N23 C23A C24 179.8(4)
N22 N23 C23A C27A -.7(4)
N23 C23A C24 C25 179.5(4)
C27A C23A C24 C25 .1(6)
C23A C24 C25 C26 .9(6)
C24 C25 C26 C27 -.7(7)
C25 C26 C27 C27A -.4(6)
N22 N21 C27A C27 -178.5(4)
C21 N21 C27A C27 -1.5(7)
N22 N21 C27A C23A .1(4)
C21 N21 C27A C23A 177.2(4)
C26 C27 C27A N21 179.8(4)
C26 C27 C27A C23A 1.4(6)
N23 C23A C27A N21 .3(4)
C24 C23A C27A N21 179.9(4)
N23 C23A C27A C27 179.2(4)
C24 C23A C27A C27 -1.3(6)
N22 N21 C21 N31 -107.6(4)
C27A N21 C21 N31 75.6(5)
N21 C21 N31 C37A 64.4(5)
N21 C21 N31 C32 -76.5(5)
C37A N31 C32 C321 156.6(4)
C21 N31 C32 C321 -58.1(5)
C37A N31 C32 C33 31.6(4)
C21 N31 C32 C33 177.0(4)
N31 C32 C33 C33A -30.7(4)
C321 C32 C33 C33A -156.1(4)
C32 C33 C33A C34 -160.0(5)
C32 C33 C33A C37A 20.0(4)
C37A C33A C34 C35 1.0(6)
C33 C33A C34 C35 -179.0(4)
C33A C34 C35 C36 1.0(6)
C34 C35 C36 C37 -1.3(6)
C35 C36 C37 C37A -.4(6)
C36 C37 C37A C33A 2.5(6)
C36 C37 C37A N31 -179.9(4)
C34 C33A C37A C37 -2.8(6)
C33 C33A C37A C37 177.2(4)
C34 C33A C37A N31 179.1(4)
C33 C33A C37A N31 -.9(5)
C21 N31 C37A C37 16.4(6)
C32 N31 C37A C37 162.1(4)
C21 N31 C37A C33A -165.7(4)
C32 N31 C37A C33A -20.1(4)
